data_1558461
loop_
_publ_author_name
'Banwell, Martin G.'
'Liu, Xin'
'Connal, Luke A.'
'Gardiner, Michael G.'

_publ_section_title
;
 Synthesis of Functionally and Stereochemically Diverse Polymers via
 Ring-Opening Metathesis Polymerization of Derivatives of the
 Biomass-Derived Platform Molecule Levoglucosenone Produced at Industrial
 Scale
;
_journal_name_full Macromolecules
_journal_paper_doi 10.1021/acs.macromol.0c01305
_journal_year 2020
_chemical_absolute_configuration ad
_chemical_formula_moiety 'C11 H12 O3'
_chemical_formula_sum 'C11 H12 O3'
_chemical_formula_weight 192.21
_space_group_crystal_system orthorhombic
_space_group_IT_number 19
_space_group_name_Hall 'P 2ac 2ab'
_space_group_name_H-M_alt 'P 21 21 21'
_atom_sites_solution_hydrogens geom
_atom_sites_solution_primary dual
_audit_creation_date 2020-02-05
_audit_creation_method
;
Olex2 1.2
(compiled 2018.05.29 svn.r3508 for OlexSys, GUI svn.r5506)
;
_cell_angle_alpha 90
_cell_angle_beta 90
_cell_angle_gamma 90
_cell_formula_units_Z 4
_cell_length_a 6.94700(10)
_cell_length_b 7.51010(10)
_cell_length_c 17.0105(3)
_cell_measurement_reflns_used 2673
_cell_measurement_temperature 150.00(10)
_cell_measurement_theta_max 73.9420
_cell_measurement_theta_min 5.1900
_cell_volume 887.48(2)
_computing_cell_refinement 'CrysAlisPro 1.171.40.35a (Rigaku OD, 2018)'
_computing_data_collection 'CrysAlisPro 1.171.40.35a (Rigaku OD, 2018)'
_computing_data_reduction 'CrysAlisPro 1.171.40.35a (Rigaku OD, 2018)'
_computing_molecular_graphics 'Olex2 (Dolomanov et al., 2009)'
_computing_publication_material 'Olex2 (Dolomanov et al., 2009)'
_computing_structure_refinement 'ShelXL (Sheldrick, 2015)'
_computing_structure_solution 'ShelXT (Sheldrick, 2015)'
_diffrn_ambient_environment N~2~
_diffrn_ambient_temperature 150.00(10)
_diffrn_detector 'CCD plate'
_diffrn_detector_area_resol_mean 8.1297
_diffrn_detector_type EosS2
_diffrn_measured_fraction_theta_full 0.995
_diffrn_measured_fraction_theta_max 0.993
_diffrn_measurement_details
;
List of Runs (angles in degrees, time in seconds):

  # Type    Start    End  Width  t~exp~   \w     \q     \k     \f   Frames
--------------------------------------------------------------------------
  1  \w   -102.00 -21.00   0.50    0.50    --  -36.66 -57.00 -60.00  162
  2  \w    -29.00  64.00   0.50    0.50    --   36.66 -19.00 120.00  186
  3  \w     33.00  88.00   0.50    0.50    --   36.66-125.00-150.00  110
  4  \w     98.00 127.00   0.50    2.11    --  111.00 -45.00  90.00   58
  5  \w     63.00 103.00   0.50    2.11    --  111.00 -95.00-180.00   80
  6  \w     62.00  91.00   0.50    2.11    --  111.00-111.00-120.00   58
  7  \w    138.00 166.00   0.50    2.11    --  111.00  30.00  60.00   56
  8  \w     90.00 125.00   0.50    2.11    --  111.00 -15.00-150.00   70
  9  \w    103.00 132.00   0.50    2.11    --  111.00 -30.00 120.00   58
 10  \w     68.00 100.00   0.50    2.11    --  111.00-111.00 -90.00   64
 11  \w     61.00 106.00   0.50    2.11    --  111.00 -95.00 120.00   90
 12  \w     96.00 145.00   0.50    2.11    --  111.00  45.00-180.00   98
 13  \w     40.00  88.00   0.50    2.11    --  111.00 -15.00-150.00   96
 14  \w     46.00  72.00   0.50    2.11    --  111.00 -30.00 120.00   52
 15  \w     93.00 131.00   0.50    2.11    --  111.00  30.00  60.00   76
 16  \w     44.00 125.00   0.50    2.11    --  111.00 -45.00-180.00  162
 17  \w     44.00  95.00   0.50    2.11    --  111.00 -45.00  90.00  102
;
_diffrn_measurement_device 'four-circle diffractometer'
_diffrn_measurement_device_type 'SuperNova, Dual, Cu at home/near, EosS2'
_diffrn_measurement_method '\w scans'
_diffrn_orient_matrix_type 'CrysAlisPro convention (1999,Acta A55,543-557)'
_diffrn_orient_matrix_UB_11 -0.0846523000
_diffrn_orient_matrix_UB_12 0.1893019000
_diffrn_orient_matrix_UB_13 0.0044795000
_diffrn_orient_matrix_UB_21 0.2046391000
_diffrn_orient_matrix_UB_22 0.0780400000
_diffrn_orient_matrix_UB_23 0.0046999000
_diffrn_orient_matrix_UB_31 0.0063298000
_diffrn_orient_matrix_UB_32 0.0133119000
_diffrn_orient_matrix_UB_33 -0.0903929000
_diffrn_radiation_monochromator mirror
_diffrn_radiation_probe x-ray
_diffrn_radiation_type CuK\a
_diffrn_radiation_wavelength 1.54184
_diffrn_reflns_av_R_equivalents 0.0137
_diffrn_reflns_av_unetI/netI 0.0207
_diffrn_reflns_Laue_measured_fraction_full 0.995
_diffrn_reflns_Laue_measured_fraction_max 0.993
_diffrn_reflns_limit_h_max 8
_diffrn_reflns_limit_h_min -8
_diffrn_reflns_limit_k_max 9
_diffrn_reflns_limit_k_min -9
_diffrn_reflns_limit_l_max 13
_diffrn_reflns_limit_l_min -20
_diffrn_reflns_number 3577
_diffrn_reflns_point_group_measured_fraction_full 0.997
_diffrn_reflns_point_group_measured_fraction_max 0.992
_diffrn_reflns_theta_full 67.684
_diffrn_reflns_theta_max 74.088
_diffrn_reflns_theta_min 5.200
_diffrn_source 'micro-focus sealed X-ray tube'
_diffrn_source_type 'SuperNova (Cu) X-ray Source'
_exptl_absorpt_coefficient_mu 0.860
_exptl_absorpt_correction_T_max 1.00000
_exptl_absorpt_correction_T_min 0.97506
_exptl_absorpt_correction_type multi-scan
_exptl_absorpt_process_details
;
CrysAlisPro 1.171.40.35a (Rigaku Oxford Diffraction, 2018)
Empirical absorption correction using spherical harmonics,
 implemented in SCALE3 ABSPACK scaling algorithm.
;
_exptl_crystal_colour colourless
_exptl_crystal_colour_primary colourless
_exptl_crystal_density_diffrn 1.439
_exptl_crystal_description needle
_exptl_crystal_F_000 408
_exptl_crystal_size_max 0.176
_exptl_crystal_size_mid 0.156
_exptl_crystal_size_min 0.055
_refine_diff_density_max 0.157
_refine_diff_density_min -0.192
_refine_diff_density_rms 0.043
_refine_ls_abs_structure_details
;
 Flack x determined using 705 quotients [(I+)-(I-)]/[(I+)+(I-)]
 (Parsons, Flack and Wagner, Acta Cryst. B69 (2013) 249-259).
;
_refine_ls_abs_structure_Flack 0.00(7)
_refine_ls_extinction_method none
_refine_ls_goodness_of_fit_ref 1.075
_refine_ls_hydrogen_treatment constr
_refine_ls_matrix_type full
_refine_ls_number_parameters 127
_refine_ls_number_reflns 1799
_refine_ls_number_restraints 0
_refine_ls_restrained_S_all 1.075
_refine_ls_R_factor_all 0.0287
_refine_ls_R_factor_gt 0.0280
_refine_ls_shift/su_max 0.000
_refine_ls_shift/su_mean 0.000
_refine_ls_structure_factor_coef Fsqd
_refine_ls_weighting_details 'w=1/[\s^2^(Fo^2^)+(0.0412P)^2^+0.1241P] where P=(Fo^2^+2Fc^2^)/3'
_refine_ls_weighting_scheme calc
_refine_ls_wR_factor_gt 0.0709
_refine_ls_wR_factor_ref 0.0716
_reflns_Friedel_coverage 0.678
_reflns_Friedel_fraction_full 1.000
_reflns_Friedel_fraction_max 0.990
_reflns_number_gt 1755
_reflns_number_total 1799
_reflns_threshold_expression 'I > 2\s(I)'
_cod_data_source_file ma0c01305_si_002.cif
_cod_data_source_block xl-4-95-2scaled
_cod_database_code 1558461
_shelx_shelxl_version_number 2018/3
_chemical_oxdiff_formula 'C11 H12 O3'
_shelx_space_group_comment
;
The symmetry employed for this shelxl refinement is uniquely defined
by the following loop, which should always be used as a source of
symmetry information in preference to the above space-group names.
They are only intended as comments.
;
_reflns_odcompleteness_completeness 99.00
_reflns_odcompleteness_iscentric 1
_reflns_odcompleteness_theta 74.33
_olex2_refinement_description
;
1. Fixed Uiso
 At 1.2 times of:
  All C(H) groups, All C(H,H) groups
2.a Ternary CH refined with riding coordinates:
 C2(H2), C4(H4), C5(H5), C8(H8), C10(H10), C11(H11)
2.b Secondary CH2 refined with riding coordinates:
 C1(H1A,H1B), C9(H9A,H9B)
2.c Aromatic/amide H refined with riding coordinates:
 C6(H6), C7(H7)
;
_ins_header
;
TITL XL-4-95-2scaled in P2(1)2(1)2(1) 
REM P2(1)2(1)2(1) (#19 in standard setting)
CELL 1.54184   6.947023   7.510143  17.010516  90.0000  90.0000  90.0000
ZERR    4.00   0.000130   0.000128   0.000306   0.0000   0.0000   0.0000
LATT -1
SYMM -x+1/2,-y, z+1/2 
SYMM -x, y+1/2,-z+1/2 
SYMM  x+1/2,-y+1/2,-z 
SFAC C H O
UNIT 44.00 48.00 12.00
TREF
HKLF 4
END
;
_olex2_date_sample_data_collection 2020-02-04
_olex2_date_sample_submission 2020-02-03
_olex2_diffrn_ambient_temperature_device 'Oxford Cryosystems'
_olex2_exptl_crystal_mounting_method 'The crystal was mounted on a MiTeGen holder with oil'
_olex2_submission_special_instructions 'No special instructions were received'
_oxdiff_exptl_absorpt_empirical_details
;
Empirical correction (ABSPACK) includes:
- Absorption correction using spherical harmonics
- Frame scaling
;
_oxdiff_exptl_absorpt_empirical_full_max 1.180
_oxdiff_exptl_absorpt_empirical_full_min 0.901

loop_
_space_group_symop_operation_xyz
'x, y, z'
'-x+1/2, -y, z+1/2'
'-x, y+1/2, -z+1/2'
'x+1/2, -y+1/2, -z'

loop_
_atom_site_label
_atom_site_type_symbol
_atom_site_fract_x
_atom_site_fract_y
_atom_site_fract_z
_atom_site_U_iso_or_equiv
_atom_site_adp_type
_atom_site_occupancy
_atom_site_site_symmetry_order
_atom_site_calc_flag
_atom_site_refinement_flags_posn
_atom_site_refinement_flags_adp
_atom_site_refinement_flags_occupancy
_atom_site_disorder_assembly
_atom_site_disorder_group
O1 O 0.75729(16) 0.59754(14) 0.35552(7) 0.0213(3) Uani 1 1 d . . . . .
O2 O 0.92465(17) 0.56902(17) 0.46879(7) 0.0260(3) Uani 1 1 d . . . . .
O3 O 0.35277(17) 0.38021(19) 0.41671(8) 0.0307(3) Uani 1 1 d . . . . .
C1 C 0.7327(3) 0.6155(3) 0.49129(11) 0.0310(4) Uani 1 1 d . . . . .
H1A H 0.726156 0.738449 0.508611 0.037 Uiso 1 1 calc R . . . .
H1B H 0.686997 0.539018 0.533266 0.037 Uiso 1 1 calc R . . . .
C2 C 0.6143(2) 0.5877(2) 0.41607(9) 0.0225(3) Uani 1 1 d . . . . .
H2 H 0.516340 0.680508 0.409770 0.027 Uiso 1 1 calc R . . . .
C3 C 0.5259(2) 0.4029(2) 0.41363(8) 0.0195(3) Uani 1 1 d . . . . .
C4 C 0.6675(2) 0.2500(2) 0.40908(8) 0.0171(3) Uani 1 1 d . . . . .
H4 H 0.666902 0.186732 0.459479 0.020 Uiso 1 1 calc R . . . .
C5 C 0.6156(2) 0.1145(2) 0.34207(10) 0.0230(3) Uani 1 1 d . . . . .
H5 H 0.509154 0.032594 0.353162 0.028 Uiso 1 1 calc R . . . .
C6 C 0.5979(2) 0.2237(2) 0.26778(9) 0.0249(4) Uani 1 1 d . . . . .
H6 H 0.485033 0.247327 0.240271 0.030 Uiso 1 1 calc R . . . .
C7 C 0.7744(2) 0.2800(2) 0.24899(9) 0.0232(3) Uani 1 1 d . . . . .
H7 H 0.806199 0.351553 0.206295 0.028 Uiso 1 1 calc R . . . .
C8 C 0.9139(2) 0.2067(2) 0.30948(9) 0.0195(3) Uani 1 1 d . . . . .
H8 H 1.048451 0.198137 0.292556 0.023 Uiso 1 1 calc R . . . .
C9 C 0.8142(3) 0.0284(2) 0.32893(11) 0.0258(4) Uani 1 1 d . . . . .
H9A H 0.815475 -0.054714 0.285267 0.031 Uiso 1 1 calc R . . . .
H9B H 0.865090 -0.027757 0.375892 0.031 Uiso 1 1 calc R . . . .
C10 C 0.8791(2) 0.30458(19) 0.38918(9) 0.0156(3) Uani 1 1 d . . . . .
H10 H 0.963700 0.250580 0.428640 0.019 Uiso 1 1 calc R . . . .
C11 C 0.9142(2) 0.50456(19) 0.38985(9) 0.0181(3) Uani 1 1 d . . . . .
H11 H 1.033575 0.532503 0.361720 0.022 Uiso 1 1 calc R . . . .

loop_
_atom_site_aniso_label
_atom_site_aniso_U_11
_atom_site_aniso_U_22
_atom_site_aniso_U_33
_atom_site_aniso_U_23
_atom_site_aniso_U_13
_atom_site_aniso_U_12
O1 0.0205(5) 0.0187(5) 0.0246(6) 0.0027(4) 0.0006(4) 0.0029(4)
O2 0.0194(6) 0.0318(6) 0.0269(6) -0.0116(5) -0.0043(5) 0.0006(4)
O3 0.0136(5) 0.0439(7) 0.0345(7) 0.0050(6) 0.0031(5) 0.0019(5)
C1 0.0238(9) 0.0398(10) 0.0293(9) -0.0156(7) -0.0002(7) 0.0042(7)
C2 0.0188(7) 0.0238(7) 0.0250(7) -0.0039(6) 0.0009(6) 0.0056(6)
C3 0.0155(7) 0.0298(8) 0.0133(6) 0.0012(6) 0.0008(5) 0.0019(6)
C4 0.0142(7) 0.0203(7) 0.0167(7) 0.0018(5) 0.0009(5) -0.0018(5)
C5 0.0193(7) 0.0217(7) 0.0280(8) -0.0032(6) 0.0020(6) -0.0068(6)
C6 0.0227(8) 0.0322(8) 0.0197(7) -0.0070(6) -0.0052(6) -0.0017(7)
C7 0.0266(8) 0.0272(8) 0.0160(7) -0.0035(6) 0.0021(6) -0.0016(6)
C8 0.0165(7) 0.0191(7) 0.0229(7) -0.0026(6) 0.0045(6) 0.0001(6)
C9 0.0251(8) 0.0173(7) 0.0351(9) -0.0032(6) 0.0041(7) -0.0015(6)
C10 0.0129(6) 0.0170(6) 0.0169(6) 0.0013(5) -0.0007(5) 0.0013(5)
C11 0.0147(6) 0.0186(7) 0.0208(7) -0.0013(5) -0.0009(5) -0.0014(6)

loop_
_atom_type_symbol
_atom_type_description
_atom_type_scat_dispersion_real
_atom_type_scat_dispersion_imag
_atom_type_scat_source
C C 0.0181 0.0091 'International Tables Vol C Tables 4.2.6.8 and 6.1.1.4'
H H 0.0000 0.0000 'International Tables Vol C Tables 4.2.6.8 and 6.1.1.4'
O O 0.0492 0.0322 'International Tables Vol C Tables 4.2.6.8 and 6.1.1.4'

loop_
_exptl_crystal_face_index_h
_exptl_crystal_face_index_k
_exptl_crystal_face_index_l
_exptl_crystal_face_perp_dist
0 0 1 0.0277
0 0 -1 0.0277
-4 1 2 0.0567
1 -5 1 0.0708
3 3 1 0.0682
-1 4 4 0.0675
2 -1 1 0.0790
-1 -5 1 0.0802
-4 0 -1 0.0683

loop_
_geom_angle_atom_site_label_1
_geom_angle_atom_site_label_2
_geom_angle_atom_site_label_3
_geom_angle
_geom_angle_site_symmetry_1
_geom_angle_site_symmetry_3
_geom_angle_publ_flag
C11 O1 C2 102.20(11) . . ?
C11 O2 C1 106.67(12) . . ?
O2 C1 C2 104.06(13) . . ?
O1 C2 C1 102.75(13) . . ?
O1 C2 C3 107.92(12) . . ?
C3 C2 C1 111.32(14) . . ?
O3 C3 C2 121.77(15) . . ?
O3 C3 C4 122.59(16) . . ?
C4 C3 C2 115.62(13) . . ?
C3 C4 C5 112.31(13) . . ?
C3 C4 C10 115.01(13) . . ?
C10 C4 C5 103.22(12) . . ?
C6 C5 C4 105.91(13) . . ?
C6 C5 C9 100.34(14) . . ?
C9 C5 C4 99.90(13) . . ?
C7 C6 C5 107.28(14) . . ?
C6 C7 C8 108.02(14) . . ?
C7 C8 C9 99.98(13) . . ?
C7 C8 C10 108.62(12) . . ?
C9 C8 C10 98.79(12) . . ?
C5 C9 C8 93.94(12) . . ?
C8 C10 C4 102.14(12) . . ?
C11 C10 C4 114.09(12) . . ?
C11 C10 C8 116.51(12) . . ?
O1 C11 O2 104.99(12) . . ?
O1 C11 C10 111.04(11) . . ?
O2 C11 C10 110.45(13) . . ?

loop_
_geom_bond_atom_site_label_1
_geom_bond_atom_site_label_2
_geom_bond_distance
_geom_bond_site_symmetry_2
_geom_bond_publ_flag
O1 C2 1.4327(19) . ?
O1 C11 1.4203(18) . ?
O2 C1 1.431(2) . ?
O2 C11 1.4292(19) . ?
O3 C3 1.216(2) . ?
C1 C2 1.535(2) . ?
C2 C3 1.519(2) . ?
C3 C4 1.514(2) . ?
C4 C5 1.570(2) . ?
C4 C10 1.5635(19) . ?
C5 C6 1.511(2) . ?
C5 C9 1.540(2) . ?
C6 C7 1.336(2) . ?
C7 C8 1.517(2) . ?
C8 C9 1.544(2) . ?
C8 C10 1.5610(19) . ?
C10 C11 1.5217(19) . ?

loop_
_exptl_oxdiff_crystal_face_indexfrac_h
_exptl_oxdiff_crystal_face_indexfrac_k
_exptl_oxdiff_crystal_face_indexfrac_l
_exptl_oxdiff_crystal_face_x
_exptl_oxdiff_crystal_face_y
_exptl_oxdiff_crystal_face_z
0.0001 0.0004 0.9991 0.0045 0.0047 -0.0903
-0.0001 -0.0004 -0.9991 -0.0045 -0.0047 0.0903
-3.9978 1.0015 2.0012 0.5370 -0.7306 -0.1929
1.0003 -4.9969 0.9976 -1.0261 -0.1806 -0.1504
2.9982 2.9974 0.9972 0.3181 0.8521 -0.0313
-0.9995 3.9993 3.9975 0.8596 0.1263 -0.3144
1.9992 -0.9997 0.9974 -0.3540 0.3358 -0.0908
-0.9986 -4.9962 0.9991 -0.8568 -0.5896 -0.1631
-3.9981 0.0010 -0.9961 0.3342 -0.8228 0.0647
